data_1519631
loop_
_publ_author_name
'Kumar, Yalla Kiran'
'Kumar, Gadi Ranjith'
'Reddy, Thota Jagadeshwar'
'Sridhar, Balasubramanian'
'Reddy, Maddi Sridhar'

_publ_section_title
;
 Synthesis of 3-Sulfonylamino Quinolines from 1-(2-Aminophenyl) Propargyl
 Alcohols through a Ag(I)-Catalyzed Hydroamination, (2 + 3) Cycloaddition,
 and an Unusual Strain-Driven Ring Expansion.
;
_journal_issue 9
_journal_name_full 'Organic letters'
_journal_page_first 2226
_journal_page_last 2229
_journal_paper_doi 10.1021/acs.orglett.5b00832
_journal_volume 17
_journal_year 2015
_chemical_formula_moiety 'C17 H16 N2 O2 S'
_chemical_formula_sum 'C17 H16 N2 O2 S'
_chemical_formula_weight 312.38
_space_group_crystal_system monoclinic
_space_group_IT_number 14
_space_group_name_Hall '-P 2ybc'
_space_group_name_H-M_alt 'P 1 21/c 1'
_symmetry_space_group_name_Hall '-P 2ybc'
_symmetry_space_group_name_H-M 'P 1 21/c 1'
_atom_sites_solution_hydrogens mixed
_audit_creation_method SHELXL-2014/7
_cell_angle_alpha 90
_cell_angle_beta 95.8550(10)
_cell_angle_gamma 90
_cell_formula_units_Z 4
_cell_length_a 8.9148(6)
_cell_length_b 16.7339(11)
_cell_length_c 10.5655(7)
_cell_measurement_reflns_used 5717
_cell_measurement_temperature 294(2)
_cell_measurement_theta_max 28.29
_cell_measurement_theta_min 2.29
_cell_volume 1567.93(18)
_computing_cell_refinement 'SAINT (Bruker, 2001)'
_computing_data_collection 'SMART (Bruker, 2001)'
_computing_data_reduction 'SAINT Bruker, 2001'
_computing_molecular_graphics 'SHELXL2014 (Sheldrick, 2015)'
_computing_publication_material 'SHELXL2014 (Sheldrick, 2015)'
_computing_structure_refinement 'SHELXL-2014/7 (Sheldrick, 2015)'
_computing_structure_solution 'SHELXL-2014/7 (Sheldrick, 2015)'
_diffrn_ambient_temperature 294(2)
_diffrn_measured_fraction_theta_full 0.999
_diffrn_measured_fraction_theta_max 0.970
_diffrn_measurement_device_type 'Bruker SMART APEX CCD area-detector'
_diffrn_measurement_method \w
_diffrn_radiation_type MoK\a
_diffrn_radiation_wavelength 0.71073
_diffrn_reflns_av_R_equivalents 0.0173
_diffrn_reflns_av_unetI/netI 0.0130
_diffrn_reflns_laue_measured_fraction_full 0.999
_diffrn_reflns_laue_measured_fraction_max 0.970
_diffrn_reflns_limit_h_max 11
_diffrn_reflns_limit_h_min -11
_diffrn_reflns_limit_k_max 21
_diffrn_reflns_limit_k_min -21
_diffrn_reflns_limit_l_max 13
_diffrn_reflns_limit_l_min -13
_diffrn_reflns_number 17974
_diffrn_reflns_point_group_measured_fraction_full 0.999
_diffrn_reflns_point_group_measured_fraction_max 0.970
_diffrn_reflns_theta_full 25.000
_diffrn_reflns_theta_max 28.293
_diffrn_reflns_theta_min 2.288
_exptl_absorpt_coefficient_mu 0.215
_exptl_absorpt_correction_T_max 0.95
_exptl_absorpt_correction_T_min 0.87
_exptl_absorpt_correction_type multi-scan
_exptl_absorpt_process_details 'SADABS; Bruker,2001'
_exptl_crystal_colour colorless
_exptl_crystal_density_diffrn 1.323
_exptl_crystal_description plate
_exptl_crystal_F_000 656
_exptl_crystal_size_max 0.160
_exptl_crystal_size_mid 0.140
_exptl_crystal_size_min 0.080
_refine_diff_density_max 0.316
_refine_diff_density_min -0.274
_refine_diff_density_rms 0.047
_refine_ls_extinction_method none
_refine_ls_goodness_of_fit_ref 1.058
_refine_ls_hydrogen_treatment mixed
_refine_ls_matrix_type full
_refine_ls_number_parameters 205
_refine_ls_number_reflns 3786
_refine_ls_number_restraints 0
_refine_ls_restrained_S_all 1.058
_refine_ls_R_factor_all 0.0436
_refine_ls_R_factor_gt 0.0399
_refine_ls_shift/su_max 0.000
_refine_ls_shift/su_mean 0.000
_refine_ls_structure_factor_coef Fsqd
_refine_ls_weighting_details 'w=1/[\s^2^(Fo^2^)+(0.0734P)^2^+0.2478P] where P=(Fo^2^+2Fc^2^)/3'
_refine_ls_weighting_scheme calc
_refine_ls_wR_factor_gt 0.1154
_refine_ls_wR_factor_ref 0.1199
_reflns_Friedel_coverage 0.000
_reflns_number_gt 3383
_reflns_number_total 3786
_reflns_threshold_expression 'I > 2\s(I)'
_cod_data_source_file 5vamf.cif
_cod_data_source_block ay81m
_cod_depositor_comments 'Adding full bibliography for 1519629--1519631.cif.'
_cod_database_code 1519631
_shelx_shelxl_version_number 2014/7
_shelx_space_group_comment
;
The symmetry employed for this shelxl refinement is uniquely defined
by the following loop, which should always be used as a source of
symmetry information in preference to the above space-group names.
They are only intended as comments.
;
_shelx_estimated_absorpt_t_min 0.966
_shelx_estimated_absorpt_t_max 0.983

loop_
_space_group_symop_operation_xyz
'x, y, z'
'-x, y+1/2, -z+1/2'
'-x, -y, -z'
'x, -y-1/2, z-1/2'

loop_
_atom_site_label
_atom_site_type_symbol
_atom_site_fract_x
_atom_site_fract_y
_atom_site_fract_z
_atom_site_U_iso_or_equiv
_atom_site_adp_type
_atom_site_occupancy
_atom_site_site_symmetry_order
_atom_site_calc_flag
_atom_site_refinement_flags_posn
_atom_site_refinement_flags_adp
C1 C 0.02541(14) 0.14938(8) 0.73269(11) 0.0395(3) Uani 1 1 d . .
C2 C 0.06154(16) 0.20345(8) 0.83388(12) 0.0471(3) Uani 1 1 d . .
H2 H 0.1215 0.2473 0.8192 0.056 Uiso 1 1 calc R U
C3 C -0.07170(16) 0.13088(8) 0.96810(12) 0.0466(3) Uani 1 1 d . .
C4 C -0.1202(2) 0.12094(11) 1.09120(14) 0.0614(4) Uani 1 1 d . .
H4 H -0.0919 0.1579 1.1549 0.074 Uiso 1 1 calc R U
C5 C -0.2082(2) 0.05730(12) 1.11593(16) 0.0719(5) Uani 1 1 d . .
H5 H -0.2393 0.0511 1.1967 0.086 Uiso 1 1 calc R U
C6 C -0.2516(2) 0.00180(12) 1.0218(2) 0.0741(5) Uani 1 1 d . .
H6 H -0.3119 -0.0412 1.0403 0.089 Uiso 1 1 calc R U
C7 C -0.20721(19) 0.00924(10) 0.90199(16) 0.0605(4) Uani 1 1 d . .
H7 H -0.2376 -0.0285 0.8400 0.073 Uiso 1 1 calc R U
C8 C -0.11509(14) 0.07421(8) 0.87221(12) 0.0438(3) Uani 1 1 d . .
C9 C -0.06452(14) 0.08425(7) 0.74949(11) 0.0409(3) Uani 1 1 d . .
C10 C -0.10912(18) 0.02629(9) 0.64459(13) 0.0555(3) Uani 1 1 d . .
H10A H -0.0744 0.0453 0.5670 0.083 Uiso 1 1 calc R U
H10B H -0.2169 0.0212 0.6338 0.083 Uiso 1 1 calc R U
H10C H -0.0646 -0.0248 0.6657 0.083 Uiso 1 1 calc R U
C11 C 0.37998(14) 0.19056(8) 0.68175(12) 0.0439(3) Uani 1 1 d . .
C12 C 0.46633(17) 0.15666(10) 0.78372(14) 0.0544(3) Uani 1 1 d . .
H12 H 0.4605 0.1021 0.7995 0.065 Uiso 1 1 calc R U
C13 C 0.56147(17) 0.20469(11) 0.86208(15) 0.0617(4) Uani 1 1 d . .
H13 H 0.6194 0.1819 0.9309 0.074 Uiso 1 1 calc R U
C14 C 0.57257(16) 0.28623(10) 0.84044(15) 0.0579(4) Uani 1 1 d . .
C15 C 0.48597(19) 0.31853(10) 0.73619(16) 0.0595(4) Uani 1 1 d . .
H15 H 0.4929 0.3729 0.7194 0.071 Uiso 1 1 calc R U
C16 C 0.39004(17) 0.27168(9) 0.65718(14) 0.0543(3) Uani 1 1 d . .
H16 H 0.3325 0.2943 0.5879 0.065 Uiso 1 1 calc R U
C17 C 0.6724(2) 0.33767(15) 0.9305(2) 0.0833(6) Uani 1 1 d . .
H17A H 0.7741 0.3351 0.9086 0.125 Uiso 1 1 calc R U
H17B H 0.6690 0.3188 1.0160 0.125 Uiso 1 1 calc R U
H17C H 0.6377 0.3920 0.9245 0.125 Uiso 1 1 calc R U
N1 N 0.01553(14) 0.19563(7) 0.94775(10) 0.0507(3) Uani 1 1 d . .
N2 N 0.08201(13) 0.16342(7) 0.61264(10) 0.0430(2) Uani 1 1 d . .
H1N H 0.061(2) 0.2047(11) 0.5792(17) 0.060(5) Uiso 1 1 d . .
O1 O 0.26362(13) 0.05151(6) 0.63155(10) 0.0567(3) Uani 1 1 d . .
O2 O 0.26244(13) 0.14951(7) 0.45591(9) 0.0553(3) Uani 1 1 d . .
S1 S 0.24859(4) 0.13183(2) 0.58666(3) 0.04337(12) Uani 1 1 d . .

loop_
_atom_site_aniso_label
_atom_site_aniso_U_11
_atom_site_aniso_U_22
_atom_site_aniso_U_33
_atom_site_aniso_U_23
_atom_site_aniso_U_13
_atom_site_aniso_U_12
C1 0.0456(6) 0.0441(6) 0.0289(5) 0.0001(4) 0.0047(4) -0.0024(5)
C2 0.0569(7) 0.0488(7) 0.0360(6) -0.0051(5) 0.0071(5) -0.0083(6)
C3 0.0490(7) 0.0572(8) 0.0344(6) 0.0045(5) 0.0085(5) 0.0095(5)
C4 0.0696(10) 0.0797(10) 0.0372(7) 0.0074(6) 0.0163(6) 0.0188(8)
C5 0.0809(11) 0.0850(12) 0.0555(9) 0.0275(9) 0.0341(8) 0.0236(9)
C6 0.0770(11) 0.0702(11) 0.0814(12) 0.0279(9) 0.0384(9) 0.0059(8)
C7 0.0621(8) 0.0564(8) 0.0662(9) 0.0107(7) 0.0211(7) -0.0032(7)
C8 0.0444(6) 0.0473(6) 0.0409(6) 0.0069(5) 0.0097(5) 0.0035(5)
C9 0.0445(6) 0.0434(6) 0.0347(5) -0.0006(5) 0.0043(4) -0.0010(5)
C10 0.0671(9) 0.0538(8) 0.0458(7) -0.0086(6) 0.0061(6) -0.0156(6)
C11 0.0466(6) 0.0460(6) 0.0403(6) 0.0022(5) 0.0096(5) -0.0013(5)
C12 0.0547(8) 0.0547(8) 0.0539(8) 0.0096(6) 0.0061(6) 0.0047(6)
C13 0.0507(8) 0.0787(11) 0.0541(8) 0.0073(7) -0.0024(6) 0.0038(7)
C14 0.0452(7) 0.0724(10) 0.0565(8) -0.0064(7) 0.0074(6) -0.0063(6)
C15 0.0595(8) 0.0533(8) 0.0656(9) 0.0018(7) 0.0057(7) -0.0104(6)
C16 0.0596(8) 0.0497(7) 0.0526(8) 0.0096(6) 0.0002(6) -0.0048(6)
C17 0.0694(11) 0.1005(15) 0.0777(12) -0.0165(11) -0.0041(9) -0.0217(10)
N1 0.0599(7) 0.0587(7) 0.0339(5) -0.0078(5) 0.0066(4) -0.0013(5)
N2 0.0528(6) 0.0457(6) 0.0311(5) 0.0035(4) 0.0075(4) -0.0037(5)
O1 0.0766(7) 0.0409(5) 0.0539(6) 0.0021(4) 0.0140(5) -0.0002(4)
O2 0.0713(7) 0.0619(6) 0.0351(5) -0.0012(4) 0.0170(4) -0.0055(5)
S1 0.0564(2) 0.04125(19) 0.03386(18) 0.00077(10) 0.01129(13) -0.00302(12)

loop_
_atom_type_symbol
_atom_type_description
_atom_type_scat_dispersion_real
_atom_type_scat_dispersion_imag
_atom_type_scat_source
C C 0.0033 0.0016 'International Tables Vol C Tables 4.2.6.8 and 6.1.1.4'
H H 0.0000 0.0000 'International Tables Vol C Tables 4.2.6.8 and 6.1.1.4'
N N 0.0061 0.0033 'International Tables Vol C Tables 4.2.6.8 and 6.1.1.4'
O O 0.0106 0.0060 'International Tables Vol C Tables 4.2.6.8 and 6.1.1.4'
S S 0.1246 0.1234 'International Tables Vol C Tables 4.2.6.8 and 6.1.1.4'

loop_
_geom_angle_atom_site_label_1
_geom_angle_atom_site_label_2
_geom_angle_atom_site_label_3
_geom_angle
C9 C1 C2 120.07(11)
C9 C1 N2 120.48(11)
C2 C1 N2 119.45(11)
N1 C2 C1 124.03(12)
N1 C2 H2 118.0
C1 C2 H2 118.0
N1 C3 C8 122.63(11)
N1 C3 C4 117.96(13)
C8 C3 C4 119.41(14)
C5 C4 C3 120.08(16)
C5 C4 H4 120.0
C3 C4 H4 120.0
C4 C5 C6 120.65(14)
C4 C5 H5 119.7
C6 C5 H5 119.7
C7 C6 C5 121.05(16)
C7 C6 H6 119.5
C5 C6 H6 119.5
C6 C7 C8 120.23(17)
C6 C7 H7 119.9
C8 C7 H7 119.9
C3 C8 C7 118.58(12)
C3 C8 C9 118.98(11)
C7 C8 C9 122.45(13)
C1 C9 C8 116.96(11)
C1 C9 C10 122.19(11)
C8 C9 C10 120.85(11)
C9 C10 H10A 109.5
C9 C10 H10B 109.5
H10A C10 H10B 109.5
C9 C10 H10C 109.5
H10A C10 H10C 109.5
H10B C10 H10C 109.5
C12 C11 C16 120.45(13)
C12 C11 S1 120.06(11)
C16 C11 S1 119.41(10)
C11 C12 C13 119.22(14)
C11 C12 H12 120.4
C13 C12 H12 120.4
C12 C13 C14 121.52(14)
C12 C13 H13 119.2
C14 C13 H13 119.2
C15 C14 C13 118.03(14)
C15 C14 C17 121.60(17)
C13 C14 C17 120.35(16)
C16 C15 C14 121.32(15)
C16 C15 H15 119.3
C14 C15 H15 119.3
C15 C16 C11 119.46(14)
C15 C16 H16 120.3
C11 C16 H16 120.3
C14 C17 H17A 109.5
C14 C17 H17B 109.5
H17A C17 H17B 109.5
C14 C17 H17C 109.5
H17A C17 H17C 109.5
H17B C17 H17C 109.5
C2 N1 C3 117.32(11)
C1 N2 S1 120.45(9)
C1 N2 H1N 116.7(13)
S1 N2 H1N 112.9(13)
O1 S1 O2 120.09(6)
O1 S1 N2 107.85(6)
O2 S1 N2 105.43(6)
O1 S1 C11 107.54(6)
O2 S1 C11 108.50(6)
N2 S1 C11 106.73(6)

loop_
_geom_bond_atom_site_label_1
_geom_bond_atom_site_label_2
_geom_bond_distance
C1 C9 1.3751(18)
C1 C2 1.4125(17)
C1 N2 1.4316(14)
C2 N1 1.3166(16)
C2 H2 0.9300
C3 N1 1.3634(19)
C3 C8 1.4126(19)
C3 C4 1.4216(18)
C4 C5 1.363(3)
C4 H4 0.9300
C5 C6 1.387(3)
C5 H5 0.9300
C6 C7 1.370(2)
C6 H6 0.9300
C7 C8 1.417(2)
C7 H7 0.9300
C8 C9 1.4255(16)
C9 C10 1.4956(17)
C10 H10A 0.9600
C10 H10B 0.9600
C10 H10C 0.9600
C11 C12 1.3805(19)
C11 C16 1.3867(19)
C11 S1 1.7627(13)
C12 C13 1.381(2)
C12 H12 0.9300
C13 C14 1.389(2)
C13 H13 0.9300
C14 C15 1.389(2)
C14 C17 1.505(2)
C15 C16 1.377(2)
C15 H15 0.9300
C16 H16 0.9300
C17 H17A 0.9600
C17 H17B 0.9600
C17 H17C 0.9600
N2 S1 1.6257(12)
N2 H1N 0.791(18)
O1 S1 1.4270(10)
O2 S1 1.4304(10)

loop_
_geom_hbond_atom_site_label_D
_geom_hbond_atom_site_label_H
_geom_hbond_atom_site_label_A
_geom_hbond_distance_DH
_geom_hbond_distance_HA
_geom_hbond_distance_DA
_geom_hbond_angle_DHA
_geom_hbond_site_symmetry_A
N2 H1N N1 0.791(18) 2.181(19) 2.9562(16) 166.7(18) 4_565

loop_
_geom_torsion_atom_site_label_1
_geom_torsion_atom_site_label_2
_geom_torsion_atom_site_label_3
_geom_torsion_atom_site_label_4
_geom_torsion
C9 C1 C2 N1 0.8(2)
N2 C1 C2 N1 -179.74(13)
N1 C3 C4 C5 179.71(15)
C8 C3 C4 C5 -0.2(2)
C3 C4 C5 C6 -0.2(3)
C4 C5 C6 C7 0.2(3)
C5 C6 C7 C8 0.2(3)
N1 C3 C8 C7 -179.39(13)
C4 C3 C8 C7 0.5(2)
N1 C3 C8 C9 0.8(2)
C4 C3 C8 C9 -179.32(12)
C6 C7 C8 C3 -0.5(2)
C6 C7 C8 C9 179.33(14)
C2 C1 C9 C8 -1.11(19)
N2 C1 C9 C8 179.47(11)
C2 C1 C9 C10 178.51(13)
N2 C1 C9 C10 -0.9(2)
C3 C8 C9 C1 0.36(18)
C7 C8 C9 C1 -179.46(13)
C3 C8 C9 C10 -179.27(12)
C7 C8 C9 C10 0.9(2)
C16 C11 C12 C13 0.9(2)
S1 C11 C12 C13 -175.78(11)
C11 C12 C13 C14 -0.2(2)
C12 C13 C14 C15 -0.7(2)
C12 C13 C14 C17 177.46(16)
C13 C14 C15 C16 0.9(2)
C17 C14 C15 C16 -177.22(16)
C14 C15 C16 C11 -0.3(2)
C12 C11 C16 C15 -0.6(2)
S1 C11 C16 C15 176.02(12)
C1 C2 N1 C3 0.3(2)
C8 C3 N1 C2 -1.1(2)
C4 C3 N1 C2 179.00(13)
C9 C1 N2 S1 -94.76(13)
C2 C1 N2 S1 85.81(14)
C1 N2 S1 O1 45.54(12)
C1 N2 S1 O2 174.98(10)
C1 N2 S1 C11 -69.76(11)
C12 C11 S1 O1 -4.00(13)
C16 C11 S1 O1 179.32(11)
C12 C11 S1 O2 -135.31(11)
C16 C11 S1 O2 48.01(13)
C12 C11 S1 N2 111.51(12)
C16 C11 S1 N2 -65.17(12)
